data_4338315
loop_
_publ_author_name
'Balasekaran, Samundeeswari Mariappan'
'Spandl, Johann'
'Hagenbach, Adelheid'
'K\"ohler, Klaus'
'Drees, Markus'
'Abram, Ulrich'

_publ_section_title
;
 Fluoridonitrosyl Complexes of Technetium(I) and Technetium(II).
 Synthesis, Characterization, Reactions, and DFT Calculations.
;
_journal_issue 10
_journal_name_full 'Inorganic chemistry'
_journal_page_first 5117
_journal_page_last 5128
_journal_paper_doi 10.1021/ic500229r
_journal_volume 53
_journal_year 2014
_chemical_formula_moiety 'C2 H12 F3 N5 O3 Tc, C2 H F3 O2, C2 F3 O2  '
_chemical_formula_sum 'C6 H13 F9 N5 O7 Tc'
_chemical_formula_weight 536.21
_chemical_name_systematic
;
tetrammine(trifluoroacetato)nitrosyltechnetium(I) trifluoroacetate 
trifluoroacetic acid solvate
;
_space_group_IT_number 2
_symmetry_cell_setting triclinic
_symmetry_space_group_name_Hall '-P 1'
_symmetry_space_group_name_H-M 'P -1'
_atom_sites_solution_hydrogens geom
_atom_sites_solution_primary heavy
_atom_sites_solution_secondary difmap
_audit_creation_method SHELXL-97
_cell_angle_alpha 99.640(10)
_cell_angle_beta 100.090(10)
_cell_angle_gamma 98.180(10)
_cell_formula_units_Z 2
_cell_length_a 7.1330(10)
_cell_length_b 9.3230(10)
_cell_length_c 14.1980(10)
_cell_measurement_reflns_used 13222
_cell_measurement_temperature 200(2)
_cell_measurement_theta_max 29.62
_cell_measurement_theta_min 3.36
_cell_volume 902.01(18)
_computing_cell_refinement 'STOE X-AREA'
_computing_data_collection 'STOE X-AREA'
_computing_data_reduction 'STOE X-RED'
_computing_molecular_graphics ortep
_computing_publication_material WingX
_computing_structure_refinement 'SHELXL-97 (Sheldrick, 2008)'
_computing_structure_solution 'SHELXS-97 (Sheldrick, 2008)'
_diffrn_ambient_temperature 200(2)
_diffrn_detector_area_resol_mean 6.67
_diffrn_measured_fraction_theta_full 0.990
_diffrn_measured_fraction_theta_max 0.990
_diffrn_measurement_device_type 'STOE IPDS 2T'
_diffrn_measurement_method 'rotation method'
_diffrn_radiation_monochromator graphite
_diffrn_radiation_source 'fine-focus sealed tube'
_diffrn_radiation_type MoK\a
_diffrn_radiation_wavelength 0.71073
_diffrn_reflns_av_R_equivalents 0.0273
_diffrn_reflns_av_sigmaI/netI 0.0285
_diffrn_reflns_limit_h_max 8
_diffrn_reflns_limit_h_min -9
_diffrn_reflns_limit_k_max 12
_diffrn_reflns_limit_k_min -12
_diffrn_reflns_limit_l_max 19
_diffrn_reflns_limit_l_min -19
_diffrn_reflns_number 10086
_diffrn_reflns_theta_full 29.20
_diffrn_reflns_theta_max 29.20
_diffrn_reflns_theta_min 3.36
_exptl_absorpt_coefficient_mu 0.928
_exptl_absorpt_correction_type none
_exptl_crystal_colour orange
_exptl_crystal_density_diffrn 1.974
_exptl_crystal_density_method 'not measured'
_exptl_crystal_description block
_exptl_crystal_F_000 528
_exptl_crystal_size_max 0.60
_exptl_crystal_size_mid 0.22
_exptl_crystal_size_min 0.09
_refine_diff_density_max 0.944
_refine_diff_density_min -0.818
_refine_diff_density_rms 0.134
_refine_ls_extinction_coef 0.025(2)
_refine_ls_extinction_expression Fc^*^=kFc[1+0.001xFc^2^\l^3^/sin(2\q)]^-1/4^
_refine_ls_extinction_method SHELXL
_refine_ls_goodness_of_fit_ref 1.040
_refine_ls_hydrogen_treatment mixed
_refine_ls_matrix_type full
_refine_ls_number_parameters 268
_refine_ls_number_reflns 4834
_refine_ls_number_restraints 0
_refine_ls_restrained_S_all 1.040
_refine_ls_R_factor_all 0.0444
_refine_ls_R_factor_gt 0.0387
_refine_ls_shift/su_max 0.000
_refine_ls_shift/su_mean 0.000
_refine_ls_structure_factor_coef Fsqd
_refine_ls_weighting_details 'calc w=1/[\s^2^(Fo^2^)+(0.0768P)^2^+0.0000P] where P=(Fo^2^+2Fc^2^)/3'
_refine_ls_weighting_scheme calc
_refine_ls_wR_factor_gt 0.1010
_refine_ls_wR_factor_ref 0.1041
_reflns_number_gt 4235
_reflns_number_total 4834
_reflns_threshold_expression >2\s(I)
_cod_data_source_file ic500229r_si_002.cif
_cod_data_source_block Tc(NO)(ammine)4_triflate
_cod_depositor_comments
;
The following automatic conversions were performed:

'_symmetry_cell_setting' value 'Triclinic' changed to 'triclinic'
according to
/usr/data/users/saulius/crontab/automatic-downloads/rss-feeds/ACS/lib/dictionaries/cif_core.dic
dictionary named 'cif_core.dic' version 2.4.2 from 2011-04-26.

Automatic conversion script
Id: cif_fix_values 2281 2013-09-26 08:29:07Z andrius 

 Adding full bibliography for 4338309--4338316.cif.
;
_cod_original_cell_volume 902.01(17)
_cod_original_sg_symbol_H-M P-1
_cod_database_code 4338315

loop_
_symmetry_equiv_pos_as_xyz
'x, y, z'
'-x, -y, -z'

loop_
_atom_site_label
_atom_site_type_symbol
_atom_site_fract_x
_atom_site_fract_y
_atom_site_fract_z
_atom_site_U_iso_or_equiv
_atom_site_adp_type
_atom_site_occupancy
_atom_site_symmetry_multiplicity
_atom_site_calc_flag
_atom_site_refinement_flags
_atom_site_disorder_assembly
_atom_site_disorder_group
C1 C 0.7422(4) 0.3646(3) 0.1624(2) 0.0341(5) Uani 1 1 d . . .
C2 C 0.7588(5) 0.3134(5) 0.0557(2) 0.0523(8) Uani 1 1 d . . .
C3 C 1.8143(5) 0.0433(4) -0.4215(2) 0.0429(6) Uani 1 1 d . . .
C4 C 1.6448(5) 0.1000(3) -0.3826(2) 0.0397(6) Uani 1 1 d . . .
C5 C 1.1562(5) 0.1633(4) -0.1208(3) 0.0486(7) Uani 1 1 d . . .
C6 C 1.2658(5) 0.0784(3) -0.1888(2) 0.0408(6) Uani 1 1 d . A .
F1A F 1.2558(6) 0.2074(7) -0.0339(3) 0.1046(19) Uani 0.786(5) 1 d P A 1
F1B F 0.9894(6) 0.0856(5) -0.1194(4) 0.111(2) Uani 0.786(5) 1 d P A 1
F1C F 1.1109(10) 0.2850(5) -0.1515(4) 0.1093(19) Uani 0.786(5) 1 d P A 1
F1 F 1.169(2) 0.107(3) -0.0395(10) 0.1046(19) Uani 0.214(5) 1 d P A 2
F2 F 0.998(3) 0.157(2) -0.1545(17) 0.111(2) Uani 0.214(5) 1 d P A 2
F3 F 1.233(4) 0.298(2) -0.0903(17) 0.1093(19) Uani 0.214(5) 1 d P A 2
F2A F 0.6784(6) 0.3964(4) -0.00052(19) 0.0941(10) Uani 1 1 d . . .
F2B F 0.6661(5) 0.1775(3) 0.01795(18) 0.0816(8) Uani 1 1 d . . .
F2C F 0.9393(4) 0.3171(6) 0.0466(2) 0.1338(18) Uani 1 1 d . . .
F3A F 1.8236(4) -0.0953(3) -0.4153(2) 0.0688(7) Uani 1 1 d . . .
F3B F 1.9802(4) 0.1235(4) -0.3702(2) 0.0814(8) Uani 1 1 d . . .
F3C F 1.8083(4) 0.0533(3) -0.51365(17) 0.0675(7) Uani 1 1 d . . .
N1 N 0.3205(4) 0.4438(3) 0.38737(17) 0.0369(5) Uani 1 1 d . . .
N2 N 0.2896(4) 0.5344(3) 0.20678(19) 0.0404(5) Uani 1 1 d . . .
H2A H 0.3327 0.5325 0.1515 0.061 Uiso 1 1 calc R . .
H2B H 0.3060 0.6275 0.2386 0.061 Uiso 1 1 calc R . .
H2C H 0.1644 0.4950 0.1931 0.061 Uiso 1 1 calc R . .
N3 N 0.6772(4) 0.5987(3) 0.35163(18) 0.0371(5) Uani 1 1 d . . .
H3A H 0.7615 0.5991 0.3122 0.056 Uiso 1 1 calc R . .
H3B H 0.7373 0.5942 0.4113 0.056 Uiso 1 1 calc R . .
H3C H 0.6269 0.6809 0.3540 0.056 Uiso 1 1 calc R . .
N4 N 0.6379(4) 0.2798(3) 0.36783(17) 0.0367(5) Uani 1 1 d . . .
H4A H 0.7172 0.2514 0.3293 0.055 Uiso 1 1 calc R . .
H4B H 0.5673 0.2004 0.3795 0.055 Uiso 1 1 calc R . .
H4C H 0.7069 0.3344 0.4239 0.055 Uiso 1 1 calc R . .
N5 N 0.2449(4) 0.2110(3) 0.22146(18) 0.0391(5) Uani 1 1 d . . .
H5A H 0.2842 0.1710 0.1685 0.059 Uiso 1 1 calc R . .
H5B H 0.1288 0.2342 0.2040 0.059 Uiso 1 1 calc R . .
H5C H 0.2381 0.1465 0.2609 0.059 Uiso 1 1 calc R . .
Tc1 Tc 0.44872(3) 0.40870(2) 0.296713(14) 0.02791(9) Uani 1 1 d . . .
O1 O 0.2179(4) 0.4656(3) 0.44437(18) 0.0559(6) Uani 1 1 d . . .
O2 O 0.5689(3) 0.3578(2) 0.17170(14) 0.0365(4) Uani 1 1 d . . .
O3 O 0.8917(3) 0.4054(3) 0.22365(16) 0.0450(5) Uani 1 1 d . . .
O6 O 1.6053(4) 0.0447(3) -0.31100(18) 0.0489(5) Uani 1 1 d . . .
O7 O 1.5714(5) 0.1904(3) -0.4219(3) 0.0689(9) Uani 1 1 d . . .
O8 O 1.3932(4) 0.1670(3) -0.21609(19) 0.0477(5) Uani 1 1 d . . .
O9 O 1.2265(5) -0.0541(3) -0.2114(2) 0.0615(7) Uani 1 1 d . . .
H1 H 1.461(9) 0.116(6) -0.255(4) 0.087(18) Uiso 1 1 d . . .

loop_
_atom_site_aniso_label
_atom_site_aniso_U_11
_atom_site_aniso_U_22
_atom_site_aniso_U_33
_atom_site_aniso_U_23
_atom_site_aniso_U_13
_atom_site_aniso_U_12
C1 0.0304(12) 0.0411(14) 0.0325(12) 0.0072(10) 0.0096(10) 0.0078(10)
C2 0.0405(16) 0.081(2) 0.0354(14) 0.0025(15) 0.0158(13) 0.0107(16)
C3 0.0379(15) 0.0499(17) 0.0473(16) 0.0148(13) 0.0175(13) 0.0115(13)
C4 0.0382(15) 0.0372(14) 0.0480(16) 0.0085(12) 0.0195(12) 0.0080(11)
C5 0.0444(17) 0.0457(17) 0.0528(18) -0.0057(13) 0.0195(14) 0.0045(14)
C6 0.0461(16) 0.0403(14) 0.0396(14) 0.0071(11) 0.0168(12) 0.0101(12)
F1A 0.056(2) 0.180(5) 0.0526(17) -0.044(3) 0.0017(16) 0.028(2)
F1B 0.070(2) 0.086(3) 0.155(4) -0.051(3) 0.076(3) -0.033(2)
F1C 0.163(5) 0.090(3) 0.121(4) 0.039(3) 0.082(4) 0.086(3)
F1 0.056(2) 0.180(5) 0.0526(17) -0.044(3) 0.0017(16) 0.028(2)
F2 0.070(2) 0.086(3) 0.155(4) -0.051(3) 0.076(3) -0.033(2)
F3 0.163(5) 0.090(3) 0.121(4) 0.039(3) 0.082(4) 0.086(3)
F2A 0.145(3) 0.106(2) 0.0450(13) 0.0321(14) 0.0329(16) 0.031(2)
F2B 0.106(2) 0.0739(17) 0.0544(13) -0.0145(12) 0.0161(14) 0.0145(16)
F2C 0.0476(15) 0.260(5) 0.0658(17) -0.045(2) 0.0288(13) 0.006(2)
F3A 0.0824(17) 0.0650(14) 0.0857(17) 0.0331(12) 0.0467(14) 0.0428(13)
F3B 0.0408(12) 0.105(2) 0.0904(19) 0.0048(16) 0.0153(12) 0.0012(13)
F3C 0.0746(16) 0.0974(18) 0.0550(12) 0.0343(12) 0.0361(12) 0.0451(14)
N1 0.0411(13) 0.0398(12) 0.0305(10) 0.0068(9) 0.0096(9) 0.0063(10)
N2 0.0320(12) 0.0487(14) 0.0458(13) 0.0198(11) 0.0089(10) 0.0112(10)
N3 0.0343(12) 0.0321(11) 0.0429(12) 0.0056(9) 0.0070(10) 0.0023(9)
N4 0.0415(13) 0.0368(12) 0.0342(11) 0.0104(9) 0.0067(9) 0.0120(10)
N5 0.0328(12) 0.0410(13) 0.0395(12) 0.0040(10) 0.0070(10) -0.0020(10)
Tc1 0.02664(13) 0.03177(13) 0.02704(12) 0.00714(7) 0.00831(8) 0.00574(8)
O1 0.0593(16) 0.0735(17) 0.0424(12) 0.0071(11) 0.0312(11) 0.0153(13)
O2 0.0291(9) 0.0521(12) 0.0300(9) 0.0065(8) 0.0109(7) 0.0090(8)
O3 0.0308(10) 0.0617(14) 0.0408(11) 0.0067(9) 0.0081(8) 0.0056(9)
O6 0.0497(13) 0.0551(13) 0.0509(13) 0.0147(10) 0.0246(11) 0.0163(11)
O7 0.080(2) 0.0623(17) 0.096(2) 0.0398(16) 0.0554(18) 0.0410(16)
O8 0.0500(13) 0.0405(11) 0.0573(13) 0.0093(10) 0.0259(11) 0.0060(10)
O9 0.085(2) 0.0374(12) 0.0734(17) 0.0108(11) 0.0442(16) 0.0122(12)

loop_
_atom_type_symbol
_atom_type_description
_atom_type_scat_dispersion_real
_atom_type_scat_dispersion_imag
_atom_type_scat_source
C C 0.0033 0.0016 'International Tables Vol C Tables 4.2.6.8 and 6.1.1.4'
F F 0.0171 0.0103 'International Tables Vol C Tables 4.2.6.8 and 6.1.1.4'
N N 0.0061 0.0033 'International Tables Vol C Tables 4.2.6.8 and 6.1.1.4'
Tc Tc -1.4390 0.7593 'International Tables Vol C Tables 4.2.6.8 and 6.1.1.4'
O O 0.0106 0.0060 'International Tables Vol C Tables 4.2.6.8 and 6.1.1.4'
H H 0.0000 0.0000 'International Tables Vol C Tables 4.2.6.8 and 6.1.1.4'

loop_
_geom_angle_atom_site_label_1
_geom_angle_atom_site_label_2
_geom_angle_atom_site_label_3
_geom_angle
O3 C1 O2 130.0(3)
O3 C1 C2 117.8(3)
O2 C1 C2 112.2(3)
F2C C2 F2A 108.9(4)
F2C C2 F2B 107.1(4)
F2A C2 F2B 105.0(3)
F2C C2 C1 112.1(3)
F2A C2 C1 110.7(3)
F2B C2 C1 112.7(3)
F3A C3 F3C 107.3(3)
F3A C3 F3B 106.4(3)
F3C C3 F3B 107.1(3)
F3A C3 C4 113.8(3)
F3C C3 C4 112.2(3)
F3B C3 C4 109.7(3)
O7 C4 O6 129.7(3)
O7 C4 C3 117.3(3)
O6 C4 C3 113.0(3)
F2 C5 F3 108.5(14)
F2 C5 F1A 133.3(10)
F3 C5 F1A 59.8(10)
F2 C5 F1B 42.3(12)
F3 C5 F1B 133.8(9)
F1A C5 F1B 110.0(4)
F2 C5 F1 109.1(14)
F3 C5 F1 104.1(12)
F1A C5 F1 46.3(8)
F1B C5 F1 69.9(8)
F2 C5 F1C 64.5(12)
F3 C5 F1C 49.4(10)
F1A C5 F1C 106.2(4)
F1B C5 F1C 104.4(5)
F1 C5 F1C 138.8(8)
F2 C5 C6 113.4(9)
F3 C5 C6 113.3(8)
F1A C5 C6 112.3(3)
F1B C5 C6 111.9(3)
F1 C5 C6 108.0(7)
F1C C5 C6 111.6(3)
O9 C6 O8 128.2(3)
O9 C6 C5 120.3(3)
O8 C6 C5 111.6(3)
O1 N1 Tc1 174.6(3)
Tc1 N2 H2A 109.5
Tc1 N2 H2B 109.5
H2A N2 H2B 109.5
Tc1 N2 H2C 109.5
H2A N2 H2C 109.5
H2B N2 H2C 109.5
Tc1 N3 H3A 109.5
Tc1 N3 H3B 109.5
H3A N3 H3B 109.5
Tc1 N3 H3C 109.5
H3A N3 H3C 109.5
H3B N3 H3C 109.5
Tc1 N4 H4A 109.5
Tc1 N4 H4B 109.5
H4A N4 H4B 109.5
Tc1 N4 H4C 109.5
H4A N4 H4C 109.5
H4B N4 H4C 109.5
Tc1 N5 H5A 109.5
Tc1 N5 H5B 109.5
H5A N5 H5B 109.5
Tc1 N5 H5C 109.5
H5A N5 H5C 109.5
H5B N5 H5C 109.5
N1 Tc1 O2 172.06(10)
N1 Tc1 N2 92.26(11)
O2 Tc1 N2 82.40(9)
N1 Tc1 N3 96.48(11)
O2 Tc1 N3 89.43(9)
N2 Tc1 N3 90.13(10)
N1 Tc1 N4 97.52(11)
O2 Tc1 N4 87.96(9)
N2 Tc1 N4 170.16(10)
N3 Tc1 N4 87.78(10)
N1 Tc1 N5 93.22(11)
O2 Tc1 N5 80.87(9)
N2 Tc1 N5 89.06(10)
N3 Tc1 N5 170.29(10)
N4 Tc1 N5 91.38(10)
C1 O2 Tc1 131.08(18)
C6 O8 H1 112(4)

loop_
_geom_bond_atom_site_label_1
_geom_bond_atom_site_label_2
_geom_bond_distance
C1 O3 1.219(4)
C1 O2 1.260(3)
C1 C2 1.541(4)
C2 F2C 1.312(4)
C2 F2A 1.318(5)
C2 F2B 1.319(5)
C3 F3A 1.320(4)
C3 F3C 1.321(4)
C3 F3B 1.324(4)
C3 C4 1.538(4)
C4 O7 1.215(4)
C4 O6 1.270(4)
C5 F2 1.14(2)
C5 F3 1.27(2)
C5 F1A 1.279(5)
C5 F1B 1.307(5)
C5 F1 1.34(2)
C5 F1C 1.342(6)
C5 C6 1.535(4)
C6 O9 1.202(4)
C6 O8 1.295(4)
N1 O1 1.194(4)
N1 Tc1 1.720(3)
N2 Tc1 2.160(2)
N2 H2A 0.8900
N2 H2B 0.8900
N2 H2C 0.8900
N3 Tc1 2.161(2)
N3 H3A 0.8900
N3 H3B 0.8900
N3 H3C 0.8900
N4 Tc1 2.162(2)
N4 H4A 0.8900
N4 H4B 0.8900
N4 H4C 0.8900
N5 Tc1 2.165(2)
N5 H5A 0.8900
N5 H5B 0.8900
N5 H5C 0.8900
Tc1 O2 2.116(2)
O8 H1 0.91(6)

loop_
_geom_hbond_atom_site_label_D
_geom_hbond_atom_site_label_H
_geom_hbond_atom_site_label_A
_geom_hbond_distance_DH
_geom_hbond_distance_HA
_geom_hbond_distance_DA
_geom_hbond_angle_DHA
_geom_hbond_site_symmetry_A
N2 H2A F2A 0.89 2.34 3.142(4) 149.9 2_665
N2 H2C O3 0.89 2.15 2.987(3) 156.4 1_455
N2 H2C F2C 0.89 2.56 3.247(4) 134.2 1_455
N3 H3A O3 0.89 2.41 3.091(3) 132.9 .
N3 H3B O1 0.89 2.20 3.042(4) 159.0 2_666
N3 H3C O7 0.89 2.22 2.993(4) 144.7 2_765
N3 H3C O8 0.89 2.60 3.180(3) 123.7 2_765
N4 H4A O9 0.89 2.40 3.172(4) 145.2 2_755
N4 H4A O3 0.89 2.59 3.216(3) 127.6 .
N4 H4C O1 0.89 2.34 3.167(4) 155.4 2_666
N4 H4B O6 0.89 2.39 3.164(4) 145.2 2_755
N5 H5C O6 0.89 2.38 3.115(4) 140.6 2_755
N5 H5C F3A 0.89 2.42 3.208(4) 147.9 2_755
N5 H5B O3 0.89 2.50 3.308(4) 150.6 1_455
O8 H1 O6 0.91(6) 1.56(6) 2.469(4) 172(6) .
